data_2241857
loop_
_publ_author_name
'Mohamad, Rapidah'
'Awang, Normah'
'Kamaludin, Nurul Farahana'
'Jotani, Mukesh M.'
'Tiekink, Edward R. T.'

_publ_section_title
;
 [<i>N</i>-Benzyl-<i>N</i>-(2-phenylethyl)dithiocarbamato-\k^2^<i>S</i>,<i>S</i>']triphenyltin(IV)
 and
 [bis(2-methoxyethyl)dithiocarbamato-\k^2^<i>S</i>,<i>S</i>']triphenyltin(IV):
 crystal structures and Hirshfeld surface analysis
;
_journal_coeditor_code HB7618
_journal_issue 10
_journal_name_full 'Acta Crystallographica Section E'
_journal_page_first 1480
_journal_page_last 1487
_journal_paper_doi 10.1107/S2056989016014985
_journal_volume 72
_journal_year 2016
_chemical_formula_iupac '[Sn (C6 H5)3 (C16 H16 N S2)]'
_chemical_formula_moiety 'C34 H31 N S2 Sn'
_chemical_formula_sum 'C34 H31 N S2 Sn'
_chemical_formula_weight 636.41
_chemical_name_systematic
'[<i>N</i>-Benzyl-<i>N</i>-(2-phenylethyl)dithiocarbamato-\k^2^<i>S</i>,<i>S</i>']triphenyltin(IV)'
_space_group_crystal_system triclinic
_space_group_IT_number 2
_space_group_name_Hall '-P 1'
_space_group_name_H-M_alt 'P -1'
_symmetry_space_group_name_Hall '-P 1'
_symmetry_space_group_name_H-M 'P -1'
_atom_sites_solution_hydrogens geom
_audit_creation_method SHELXL-2014/7
_cell_angle_alpha 78.043(2)
_cell_angle_beta 77.868(2)
_cell_angle_gamma 82.358(2)
_cell_formula_units_Z 2
_cell_length_a 9.5856(2)
_cell_length_b 11.6140(2)
_cell_length_c 13.6795(3)
_cell_measurement_reflns_used 26203
_cell_measurement_temperature 139(2)
_cell_measurement_theta_max 31.3640
_cell_measurement_theta_min 4.0700
_cell_volume 1450.20(5)
_computing_cell_refinement
;
CrysAlis PRO (Agilent, 2015)
;
_computing_data_collection
;
CrysAlis PRO (Agilent, 2015)
;
_computing_data_reduction
;
CrysAlis PRO (Agilent, 2015)
;
_computing_molecular_graphics
;
ORTEP-3 for Windows (Farrugia, 2012) and DIAMOND (Brandenburg,
2006)
;
_computing_publication_material
;
publCIF (Westrip, 2010)
;
_computing_structure_refinement
;
SHELXL2014 (Sheldrick, 2015)
;
_computing_structure_solution
;
SHELXS97 (Sheldrick, 2008)
;
_diffrn_ambient_temperature 139(2)
_diffrn_detector_area_resol_mean 10.4041
_diffrn_measured_fraction_theta_full 0.998
_diffrn_measured_fraction_theta_max 0.919
_diffrn_measurement_device_type 'Agilent Technologies SuperNova Dual diffractometer with an Atlas detector'
_diffrn_measurement_method '\w scan'
_diffrn_radiation_monochromator Mirror
_diffrn_radiation_source 'SuperNova (Mo) X-ray Source'
_diffrn_radiation_type MoK\a
_diffrn_radiation_wavelength 0.71073
_diffrn_reflns_av_R_equivalents 0.0375
_diffrn_reflns_limit_h_max 14
_diffrn_reflns_limit_h_min -13
_diffrn_reflns_limit_k_max 17
_diffrn_reflns_limit_k_min -17
_diffrn_reflns_limit_l_max 19
_diffrn_reflns_limit_l_min -19
_diffrn_reflns_number 41508
_diffrn_reflns_theta_full 25.242
_diffrn_reflns_theta_max 31.792
_diffrn_reflns_theta_min 3.302
_exptl_absorpt_coefficient_mu 1.049
_exptl_absorpt_correction_T_max 1.00000
_exptl_absorpt_correction_T_min 0.80390
_exptl_absorpt_correction_type multi-scan
_exptl_absorpt_process_details
;
(CrysAlis PRO; Agilent, 2015)
;
_exptl_crystal_colour colourless
_exptl_crystal_density_diffrn 1.457
_exptl_crystal_description slab
_exptl_crystal_F_000 648
_exptl_crystal_size_max 0.50
_exptl_crystal_size_mid 0.30
_exptl_crystal_size_min 0.20
_refine_diff_density_max 0.525
_refine_diff_density_min -0.607
_refine_ls_extinction_method none
_refine_ls_goodness_of_fit_ref 0.997
_refine_ls_hydrogen_treatment constr
_refine_ls_matrix_type full
_refine_ls_number_parameters 343
_refine_ls_number_reflns 9103
_refine_ls_number_restraints 0
_refine_ls_restrained_S_all 0.997
_refine_ls_R_factor_all 0.0257
_refine_ls_R_factor_gt 0.0224
_refine_ls_shift/su_max 0.003
_refine_ls_shift/su_mean 0.000
_refine_ls_structure_factor_coef Fsqd
_refine_ls_weighting_details 'w=1/[\s^2^(Fo^2^)+(0.0236P)^2^+0.5974P] where P=(Fo^2^+2Fc^2^)/3'
_refine_ls_weighting_scheme calc
_refine_ls_wR_factor_gt 0.0527
_refine_ls_wR_factor_ref 0.0547
_reflns_number_gt 8428
_reflns_number_total 9103
_reflns_threshold_expression 'I > 2\s(I)'
_cod_data_source_file hb7618sup1.cif
_cod_data_source_block I
_cod_database_code 2241857
_shelx_space_group_comment
;
The symmetry employed for this shelxl refinement is uniquely defined
by the following loop, which should always be used as a source of
symmetry information in preference to the above space-group names.
They are only intended as comments.
;
_shelx_estimated_absorpt_t_min 0.622
_shelx_estimated_absorpt_t_max 0.818

loop_
_space_group_symop_operation_xyz
'x, y, z'
'-x, -y, -z'

loop_
_atom_site_type_symbol
_atom_site_label
_atom_site_fract_x
_atom_site_fract_y
_atom_site_fract_z
_atom_site_U_iso_or_equiv
_atom_site_adp_type
_atom_site_calc_flag
_atom_site_occupancy
Sn Sn 0.11097(2) 0.73083(2) -0.11080(2) 0.01757(3) Uani d 1
S S1 0.26398(4) 0.60268(3) 0.00262(3) 0.02307(7) Uani d 1
S S2 0.14838(4) 0.83511(3) 0.05703(3) 0.02241(7) Uani d 1
N N1 0.34474(13) 0.69202(11) 0.14450(9) 0.0226(2) Uani d 1
C C1 0.25975(14) 0.71037(11) 0.07630(10) 0.0195(2) Uani d 1
C C2 0.45063(16) 0.58852(14) 0.15813(11) 0.0276(3) Uani d 1
H H2A 0.5464 0.6161 0.1504 0.033 Uiso calc 1
H H2B 0.4549 0.5425 0.1040 0.033 Uiso calc 1
C C3 0.41603(15) 0.50885(13) 0.26046(11) 0.0242(3) Uani d 1
C C4 0.51461(16) 0.48312(14) 0.32492(12) 0.0299(3) Uani d 1
H H4 0.6025 0.5186 0.3057 0.036 Uiso calc 1
C C5 0.48559(19) 0.40590(17) 0.41719(13) 0.0383(4) Uani d 1
H H5 0.5538 0.3884 0.4607 0.046 Uiso calc 1
C C6 0.3580(2) 0.35456(16) 0.44587(14) 0.0402(4) Uani d 1
H H6 0.3389 0.3007 0.5086 0.048 Uiso calc 1
C C7 0.25767(19) 0.38180(15) 0.38302(15) 0.0390(4) Uani d 1
H H7 0.1689 0.3477 0.4033 0.047 Uiso calc 1
C C8 0.28613(17) 0.45813(14) 0.29129(13) 0.0317(3) Uani d 1
H H8 0.2167 0.4764 0.2486 0.038 Uiso calc 1
C C9 0.34155(15) 0.78002(13) 0.20882(11) 0.0252(3) Uani d 1
H H9A 0.3358 0.8602 0.1667 0.030 Uiso calc 1
H H9B 0.4319 0.7680 0.2353 0.030 Uiso calc 1
C C10 0.21466(18) 0.77186(14) 0.29854(11) 0.0293(3) Uani d 1
H H10A 0.1252 0.7726 0.2731 0.035 Uiso calc 1
H H10B 0.2276 0.6961 0.3461 0.035 Uiso calc 1
C C11 0.20107(15) 0.87303(13) 0.35476(10) 0.0226(3) Uani d 1
C C12 0.22314(16) 0.85318(14) 0.45412(11) 0.0268(3) Uani d 1
H H12 0.2495 0.7751 0.4866 0.032 Uiso calc 1
C C13 0.20723(17) 0.94591(15) 0.50684(11) 0.0298(3) Uani d 1
H H13 0.2219 0.9310 0.5751 0.036 Uiso calc 1
C C14 0.17019(17) 1.05948(14) 0.45984(12) 0.0309(3) Uani d 1
H H14 0.1583 1.1229 0.4958 0.037 Uiso calc 1
C C15 0.15027(17) 1.08086(14) 0.35992(13) 0.0306(3) Uani d 1
H H15 0.1260 1.1593 0.3272 0.037 Uiso calc 1
C C16 0.16559(16) 0.98869(14) 0.30788(11) 0.0273(3) Uani d 1
H H16 0.1518 1.0042 0.2394 0.033 Uiso calc 1
C C17 0.11990(14) 0.59670(12) -0.20181(10) 0.0202(2) Uani d 1
C C18 0.12215(15) 0.62884(12) -0.30614(11) 0.0226(3) Uani d 1
H H18 0.1261 0.7095 -0.3379 0.027 Uiso calc 1
C C19 0.11864(16) 0.54453(14) -0.36467(12) 0.0280(3) Uani d 1
H H19 0.1215 0.5677 -0.4358 0.034 Uiso calc 1
C C20 0.11097(17) 0.42673(14) -0.31871(13) 0.0318(3) Uani d 1
H H20 0.1072 0.3693 -0.3582 0.038 Uiso calc 1
C C21 0.10880(17) 0.39296(13) -0.21536(13) 0.0317(3) Uani d 1
H H21 0.1038 0.3122 -0.1840 0.038 Uiso calc 1
C C22 0.11387(15) 0.47709(12) -0.15718(11) 0.0253(3) Uani d 1
H H22 0.1132 0.4530 -0.0864 0.030 Uiso calc 1
C C23 0.23372(14) 0.86620(12) -0.20545(10) 0.0196(2) Uani d 1
C C24 0.18559(18) 0.98566(13) -0.21328(12) 0.0290(3) Uani d 1
H H24 0.0933 1.0088 -0.1776 0.035 Uiso calc 1
C C25 0.2715(2) 1.07114(15) -0.27286(14) 0.0412(4) Uani d 1
H H25 0.2374 1.1524 -0.2779 0.049 Uiso calc 1
C C26 0.4055(2) 1.03887(18) -0.32465(14) 0.0444(4) Uani d 1
H H26 0.4642 1.0977 -0.3648 0.053 Uiso calc 1
C C27 0.45457(18) 0.92100(19) -0.31816(15) 0.0434(4) Uani d 1
H H27 0.5470 0.8986 -0.3541 0.052 Uiso calc 1
C C28 0.36913(15) 0.83497(15) -0.25919(12) 0.0306(3) Uani d 1
H H28 0.4034 0.7539 -0.2554 0.037 Uiso calc 1
C C29 -0.11619(14) 0.77083(11) -0.06779(10) 0.0194(2) Uani d 1
C C30 -0.18103(15) 0.85380(12) -0.00804(12) 0.0256(3) Uani d 1
H H30 -0.1239 0.8910 0.0229 0.031 Uiso calc 1
C C31 -0.32861(16) 0.88286(14) 0.00684(13) 0.0320(3) Uani d 1
H H31 -0.3716 0.9393 0.0482 0.038 Uiso calc 1
C C32 -0.41312(16) 0.82989(14) -0.03838(13) 0.0318(3) Uani d 1
H H32 -0.5136 0.8511 -0.0293 0.038 Uiso calc 1
C C33 -0.35052(16) 0.74601(14) -0.09672(13) 0.0318(3) Uani d 1
H H33 -0.4082 0.7085 -0.1270 0.038 Uiso calc 1
C C34 -0.20313(15) 0.71655(13) -0.11116(12) 0.0256(3) Uani d 1
H H34 -0.1610 0.6586 -0.1511 0.031 Uiso calc 1

loop_
_atom_site_aniso_label
_atom_site_aniso_U_11
_atom_site_aniso_U_22
_atom_site_aniso_U_33
_atom_site_aniso_U_12
_atom_site_aniso_U_13
_atom_site_aniso_U_23
Sn 0.01871(5) 0.01729(5) 0.01588(4) -0.00169(3) -0.00165(3) -0.00279(3)
S1 0.02930(17) 0.01917(15) 0.02176(15) 0.00255(12) -0.00751(13) -0.00641(12)
S2 0.02570(16) 0.02023(15) 0.02146(15) 0.00247(12) -0.00597(13) -0.00562(12)
N1 0.0248(5) 0.0254(6) 0.0181(5) 0.0031(4) -0.0055(4) -0.0067(4)
C1 0.0213(6) 0.0199(6) 0.0164(6) -0.0022(5) -0.0008(5) -0.0034(5)
C2 0.0258(7) 0.0334(8) 0.0221(7) 0.0085(6) -0.0061(5) -0.0070(6)
C3 0.0267(7) 0.0236(6) 0.0234(6) 0.0049(5) -0.0075(5) -0.0085(5)
C4 0.0242(7) 0.0363(8) 0.0281(7) 0.0037(6) -0.0081(6) -0.0044(6)
C5 0.0348(8) 0.0473(10) 0.0287(8) 0.0094(7) -0.0119(7) -0.0003(7)
C6 0.0443(9) 0.0324(8) 0.0345(9) 0.0058(7) -0.0027(7) 0.0039(7)
C7 0.0360(8) 0.0285(8) 0.0507(11) -0.0051(6) -0.0076(8) -0.0026(7)
C8 0.0331(8) 0.0281(7) 0.0384(9) -0.0019(6) -0.0158(7) -0.0078(7)
C9 0.0276(7) 0.0302(7) 0.0204(6) -0.0024(5) -0.0055(5) -0.0095(6)
C10 0.0392(8) 0.0292(7) 0.0190(6) -0.0071(6) 0.0008(6) -0.0075(6)
C11 0.0238(6) 0.0262(7) 0.0173(6) -0.0025(5) -0.0016(5) -0.0050(5)
C12 0.0318(7) 0.0289(7) 0.0173(6) -0.0015(6) -0.0034(5) -0.0012(5)
C13 0.0329(8) 0.0406(8) 0.0177(6) -0.0091(6) -0.0030(6) -0.0078(6)
C14 0.0316(7) 0.0323(8) 0.0296(8) -0.0094(6) 0.0037(6) -0.0132(6)
C15 0.0322(7) 0.0253(7) 0.0315(8) -0.0013(6) -0.0025(6) -0.0032(6)
C16 0.0313(7) 0.0309(7) 0.0191(6) -0.0008(6) -0.0079(5) -0.0014(5)
C17 0.0188(6) 0.0201(6) 0.0204(6) -0.0017(4) -0.0007(5) -0.0043(5)
C18 0.0247(6) 0.0219(6) 0.0214(6) -0.0005(5) -0.0059(5) -0.0043(5)
C19 0.0280(7) 0.0350(8) 0.0239(7) -0.0028(6) -0.0057(6) -0.0111(6)
C20 0.0306(7) 0.0329(8) 0.0358(8) -0.0073(6) -0.0007(6) -0.0184(7)
C21 0.0368(8) 0.0213(7) 0.0355(8) -0.0087(6) 0.0034(7) -0.0082(6)
C22 0.0291(7) 0.0224(6) 0.0219(6) -0.0052(5) 0.0018(5) -0.0037(5)
C23 0.0213(6) 0.0220(6) 0.0163(6) -0.0052(5) -0.0045(5) -0.0026(5)
C24 0.0401(8) 0.0226(7) 0.0235(7) -0.0042(6) -0.0003(6) -0.0072(6)
C25 0.0680(12) 0.0241(7) 0.0330(9) -0.0168(8) -0.0050(8) -0.0051(7)
C26 0.0520(11) 0.0491(11) 0.0348(9) -0.0343(9) -0.0072(8) 0.0039(8)
C27 0.0230(7) 0.0605(12) 0.0408(10) -0.0135(7) -0.0005(7) 0.0044(9)
C28 0.0207(6) 0.0349(8) 0.0315(8) -0.0002(6) -0.0023(6) 0.0003(6)
C29 0.0196(6) 0.0180(6) 0.0180(6) -0.0014(4) -0.0014(5) 0.0003(5)
C30 0.0249(6) 0.0223(6) 0.0288(7) 0.0006(5) -0.0033(5) -0.0065(6)
C31 0.0257(7) 0.0266(7) 0.0391(9) 0.0043(6) 0.0012(6) -0.0073(6)
C32 0.0194(6) 0.0285(7) 0.0411(9) 0.0002(5) -0.0004(6) 0.0013(6)
C33 0.0235(7) 0.0336(8) 0.0392(9) -0.0053(6) -0.0079(6) -0.0050(7)
C34 0.0236(6) 0.0255(7) 0.0276(7) -0.0026(5) -0.0039(5) -0.0055(6)

loop_
_atom_type_symbol
_atom_type_description
_atom_type_scat_dispersion_real
_atom_type_scat_dispersion_imag
_atom_type_scat_source
C C 0.0033 0.0016 'International Tables Vol C Tables 4.2.6.8 and 6.1.1.4'
H H 0.0000 0.0000 'International Tables Vol C Tables 4.2.6.8 and 6.1.1.4'
N N 0.0061 0.0033 'International Tables Vol C Tables 4.2.6.8 and 6.1.1.4'
S S 0.1246 0.1234 'International Tables Vol C Tables 4.2.6.8 and 6.1.1.4'
Sn Sn -0.6537 1.4246 'International Tables Vol C Tables 4.2.6.8 and 6.1.1.4'

loop_
_geom_angle_atom_site_label_1
_geom_angle_atom_site_label_2
_geom_angle_atom_site_label_3
_geom_angle
C23 Sn C29 118.33(5)
C23 Sn C17 106.09(5)
C29 Sn C17 101.34(5)
C23 Sn S1 108.24(4)
C29 Sn S1 124.31(4)
C17 Sn S1 92.98(4)
C23 Sn S2 85.28(3)
C29 Sn S2 88.48(4)
C17 Sn S2 158.55(4)
S1 Sn S2 65.919(10)
C1 S1 Sn 93.73(5)
C1 S2 Sn 81.22(5)
C1 N1 C9 120.43(11)
C1 N1 C2 123.71(11)
C9 N1 C2 115.81(11)
N1 C1 S2 122.25(10)
N1 C1 S1 119.24(10)
S2 C1 S1 118.51(8)
N1 C2 C3 112.93(11)
N1 C2 H2A 109.0
C3 C2 H2A 109.0
N1 C2 H2B 109.0
C3 C2 H2B 109.0
H2A C2 H2B 107.8
C4 C3 C8 118.84(15)
C4 C3 C2 120.27(14)
C8 C3 C2 120.88(13)
C5 C4 C3 120.38(15)
C5 C4 H4 119.8
C3 C4 H4 119.8
C6 C5 C4 120.19(16)
C6 C5 H5 119.9
C4 C5 H5 119.9
C5 C6 C7 119.79(17)
C5 C6 H6 120.1
C7 C6 H6 120.1
C8 C7 C6 120.22(17)
C8 C7 H7 119.9
C6 C7 H7 119.9
C7 C8 C3 120.55(15)
C7 C8 H8 119.7
C3 C8 H8 119.7
N1 C9 C10 112.51(12)
N1 C9 H9A 109.1
C10 C9 H9A 109.1
N1 C9 H9B 109.1
C10 C9 H9B 109.1
H9A C9 H9B 107.8
C11 C10 C9 111.70(12)
C11 C10 H10A 109.3
C9 C10 H10A 109.3
C11 C10 H10B 109.3
C9 C10 H10B 109.3
H10A C10 H10B 107.9
C12 C11 C16 118.47(13)
C12 C11 C10 120.88(13)
C16 C11 C10 120.65(13)
C11 C12 C13 120.94(14)
C11 C12 H12 119.5
C13 C12 H12 119.5
C14 C13 C12 119.83(14)
C14 C13 H13 120.1
C12 C13 H13 120.1
C13 C14 C15 119.82(14)
C13 C14 H14 120.1
C15 C14 H14 120.1
C16 C15 C14 120.25(15)
C16 C15 H15 119.9
C14 C15 H15 119.9
C15 C16 C11 120.67(14)
C15 C16 H16 119.7
C11 C16 H16 119.7
C18 C17 C22 118.10(12)
C18 C17 Sn 120.38(10)
C22 C17 Sn 121.39(10)
C17 C18 C19 121.14(13)
C17 C18 H18 119.4
C19 C18 H18 119.4
C20 C19 C18 119.81(14)
C20 C19 H19 120.1
C18 C19 H19 120.1
C21 C20 C19 119.96(14)
C21 C20 H20 120.0
C19 C20 H20 120.0
C20 C21 C22 120.16(14)
C20 C21 H21 119.9
C22 C21 H21 119.9
C21 C22 C17 120.82(14)
C21 C22 H22 119.6
C17 C22 H22 119.6
C24 C23 C28 118.41(13)
C24 C23 Sn 122.40(10)
C28 C23 Sn 119.16(10)
C23 C24 C25 120.47(15)
C23 C24 H24 119.8
C25 C24 H24 119.8
C26 C25 C24 120.40(16)
C26 C25 H25 119.8
C24 C25 H25 119.8
C25 C26 C27 119.89(16)
C25 C26 H26 120.1
C27 C26 H26 120.1
C28 C27 C26 120.08(16)
C28 C27 H27 120.0
C26 C27 H27 120.0
C27 C28 C23 120.74(15)
C27 C28 H28 119.6
C23 C28 H28 119.6
C30 C29 C34 118.28(12)
C30 C29 Sn 124.91(10)
C34 C29 Sn 116.54(9)
C31 C30 C29 120.74(14)
C31 C30 H30 119.6
C29 C30 H30 119.6
C30 C31 C32 120.27(14)
C30 C31 H31 119.9
C32 C31 H31 119.9
C33 C32 C31 119.65(14)
C33 C32 H32 120.2
C31 C32 H32 120.2
C32 C33 C34 120.05(15)
C32 C33 H33 120.0
C34 C33 H33 120.0
C33 C34 C29 120.98(13)
C33 C34 H34 119.5
C29 C34 H34 119.5

loop_
_geom_bond_atom_site_label_1
_geom_bond_atom_site_label_2
_geom_bond_distance
Sn C23 2.1309(13)
Sn C29 2.1469(13)
Sn C17 2.1696(13)
Sn S1 2.4886(4)
Sn S2 2.9120(3)
S1 C1 1.7532(13)
S2 C1 1.6902(13)
N1 C1 1.3305(18)
N1 C9 1.4739(17)
N1 C2 1.4739(17)
C2 C3 1.508(2)
C2 H2A 0.9900
C2 H2B 0.9900
C3 C4 1.388(2)
C3 C8 1.395(2)
C4 C5 1.387(2)
C4 H4 0.9500
C5 C6 1.379(3)
C5 H5 0.9500
C6 C7 1.385(3)
C6 H6 0.9500
C7 C8 1.376(2)
C7 H7 0.9500
C8 H8 0.9500
C9 C10 1.533(2)
C9 H9A 0.9900
C9 H9B 0.9900
C10 C11 1.5102(19)
C10 H10A 0.9900
C10 H10B 0.9900
C11 C12 1.3869(19)
C11 C16 1.394(2)
C12 C13 1.391(2)
C12 H12 0.9500
C13 C14 1.378(2)
C13 H13 0.9500
C14 C15 1.387(2)
C14 H14 0.9500
C15 C16 1.380(2)
C15 H15 0.9500
C16 H16 0.9500
C17 C18 1.3947(19)
C17 C22 1.4003(19)
C18 C19 1.3949(19)
C18 H18 0.9500
C19 C20 1.387(2)
C19 H19 0.9500
C20 C21 1.383(2)
C20 H20 0.9500
C21 C22 1.393(2)
C21 H21 0.9500
C22 H22 0.9500
C23 C24 1.3922(19)
C23 C28 1.3932(19)
C24 C25 1.388(2)
C24 H24 0.9500
C25 C26 1.376(3)
C25 H25 0.9500
C26 C27 1.378(3)
C26 H26 0.9500
C27 C28 1.388(2)
C27 H27 0.9500
C28 H28 0.9500
C29 C30 1.3915(18)
C29 C34 1.3952(19)
C30 C31 1.392(2)
C30 H30 0.9500
C31 C32 1.385(2)
C31 H31 0.9500
C32 C33 1.383(2)
C32 H32 0.9500
C33 C34 1.391(2)
C33 H33 0.9500
C34 H34 0.9500

loop_
_geom_hbond_atom_site_label_D
_geom_hbond_atom_site_label_H
_geom_hbond_atom_site_label_A
_geom_hbond_site_symmetry_A
_geom_hbond_distance_DH
_geom_hbond_distance_HA
_geom_hbond_distance_DA
_geom_hbond_angle_DHA
C4 H4 Cg1 2_665 0.95 2.63 3.4732(17) 148
C13 H13 Cg2 1_556 0.95 2.62 3.5227(17) 159

loop_
_geom_torsion_atom_site_label_1
_geom_torsion_atom_site_label_2
_geom_torsion_atom_site_label_3
_geom_torsion_atom_site_label_4
_geom_torsion
C9 N1 C1 S2 1.80(18)
C2 N1 C1 S2 -175.36(11)
C9 N1 C1 S1 -178.87(10)
C2 N1 C1 S1 3.97(19)
Sn S2 C1 N1 172.23(12)
Sn S2 C1 S1 -7.10(7)
Sn S1 C1 N1 -171.12(11)
Sn S1 C1 S2 8.24(8)
C1 N1 C2 C3 -114.69(15)
C9 N1 C2 C3 68.04(16)
N1 C2 C3 C4 -122.90(15)
N1 C2 C3 C8 58.25(18)
C8 C3 C4 C5 1.6(2)
C2 C3 C4 C5 -177.25(14)
C3 C4 C5 C6 -0.4(3)
C4 C5 C6 C7 -1.1(3)
C5 C6 C7 C8 1.2(3)
C6 C7 C8 C3 0.1(3)
C4 C3 C8 C7 -1.5(2)
C2 C3 C8 C7 177.40(14)
C1 N1 C9 C10 79.44(17)
C2 N1 C9 C10 -103.19(15)
N1 C9 C10 C11 -171.97(12)
C9 C10 C11 C12 -113.86(16)
C9 C10 C11 C16 66.32(19)
C16 C11 C12 C13 1.4(2)
C10 C11 C12 C13 -178.42(14)
C11 C12 C13 C14 -0.5(2)
C12 C13 C14 C15 -0.6(2)
C13 C14 C15 C16 0.8(2)
C14 C15 C16 C11 0.1(2)
C12 C11 C16 C15 -1.2(2)
C10 C11 C16 C15 178.66(14)
C22 C17 C18 C19 -0.1(2)
Sn C17 C18 C19 -175.86(10)
C17 C18 C19 C20 0.8(2)
C18 C19 C20 C21 -0.9(2)
C19 C20 C21 C22 0.2(2)
C20 C21 C22 C17 0.6(2)
C18 C17 C22 C21 -0.6(2)
Sn C17 C22 C21 175.12(11)
C28 C23 C24 C25 -0.4(2)
Sn C23 C24 C25 177.51(12)
C23 C24 C25 C26 -0.2(3)
C24 C25 C26 C27 0.6(3)
C25 C26 C27 C28 -0.2(3)
C26 C27 C28 C23 -0.4(3)
C24 C23 C28 C27 0.7(2)
Sn C23 C28 C27 -177.25(13)
C34 C29 C30 C31 -0.8(2)
Sn C29 C30 C31 173.03(12)
C29 C30 C31 C32 -0.4(2)
C30 C31 C32 C33 1.4(2)
C31 C32 C33 C34 -1.0(2)
C32 C33 C34 C29 -0.2(2)
C30 C29 C34 C33 1.2(2)
Sn C29 C34 C33 -173.21(12)

_cod_database_fobs_code 2241857
